data_4503713
loop_
_publ_author_name
'Martin, David P.'
'Montney, Matthew R.'
'Supkowski, Ronald M.'
'LaDuca, Robert L.'

_publ_section_title
;
 Cadmium Glutarate Coordination Polymers Containing Hydrogen-Bonding
 Capable Tethering Organodiimines: From Double Interpenetration to
 Supramolecular Cavities Containing an Unprecedented Water Tape Morphology
;
_journal_issue 8
_journal_name_full 'Crystal Growth &amp; Design'
_journal_page_first 3091
_journal_paper_doi 10.1021/cg8003118
_journal_volume 8
_journal_year 2008
_chemical_formula_sum 'C21 H40 Cd N4 O11'
_chemical_formula_weight 636.97
_chemical_name_systematic
; 
 ? 
;
_space_group_IT_number 14
_symmetry_cell_setting monoclinic
_symmetry_space_group_name_Hall '-P 2yn'
_symmetry_space_group_name_H-M 'P 1 21/n 1'
_atom_sites_solution_hydrogens geom
_atom_sites_solution_primary direct
_atom_sites_solution_secondary difmap
_audit_creation_method SHELXL-97
_cell_angle_alpha 90.00
_cell_angle_beta 95.295(2)
_cell_angle_gamma 90.00
_cell_formula_units_Z 4
_cell_length_a 8.7296(11)
_cell_length_b 14.4136(19)
_cell_length_c 22.956(3)
_cell_measurement_temperature 173(2)
_cell_volume 2876.1(6)
_computing_structure_refinement 'SHELXL-97 (Sheldrick, 1997)'
_computing_structure_solution 'SHELXS-97 (Sheldrick, 1990)'
_diffrn_ambient_temperature 173(2)
_diffrn_measured_fraction_theta_full 1.000
_diffrn_measured_fraction_theta_max 0.935
_diffrn_radiation_monochromator graphite
_diffrn_radiation_source 'fine-focus sealed tube'
_diffrn_radiation_type MoK\a
_diffrn_radiation_wavelength 0.71073
_diffrn_reflns_av_R_equivalents 0.0365
_diffrn_reflns_av_sigmaI/netI 0.0299
_diffrn_reflns_limit_h_max 11
_diffrn_reflns_limit_h_min -11
_diffrn_reflns_limit_k_max 18
_diffrn_reflns_limit_k_min -18
_diffrn_reflns_limit_l_max 30
_diffrn_reflns_limit_l_min -29
_diffrn_reflns_number 31151
_diffrn_reflns_theta_full 25.00
_diffrn_reflns_theta_max 28.15
_diffrn_reflns_theta_min 1.67
_exptl_absorpt_coefficient_mu 0.818
_exptl_absorpt_correction_T_max 0.8216
_exptl_absorpt_correction_T_min 0.6184
_exptl_absorpt_correction_type multi-scan
_exptl_absorpt_process_details SADABS
_exptl_crystal_colour colorless
_exptl_crystal_density_diffrn 1.471
_exptl_crystal_density_method 'not measured'
_exptl_crystal_description block
_exptl_crystal_F_000 1320
_exptl_crystal_size_max 0.65
_exptl_crystal_size_mid 0.40
_exptl_crystal_size_min 0.25
_refine_diff_density_max 2.650
_refine_diff_density_min -0.670
_refine_diff_density_rms 0.102
_refine_ls_extinction_method none
_refine_ls_goodness_of_fit_ref 1.058
_refine_ls_hydrogen_treatment mixed
_refine_ls_matrix_type full
_refine_ls_number_parameters 376
_refine_ls_number_reflns 6590
_refine_ls_number_restraints 21
_refine_ls_restrained_S_all 1.076
_refine_ls_R_factor_all 0.0523
_refine_ls_R_factor_gt 0.0392
_refine_ls_shift/su_max 0.001
_refine_ls_shift/su_mean 0.000
_refine_ls_structure_factor_coef Fsqd
_refine_ls_weighting_details 'calc w=1/[\s^2^(Fo^2^)+(0.0558P)^2^+2.3836P] where P=(Fo^2^+2Fc^2^)/3'
_refine_ls_weighting_scheme calc
_refine_ls_wR_factor_gt 0.0989
_refine_ls_wR_factor_ref 0.1070
_reflns_number_gt 5199
_reflns_number_total 6590
_reflns_threshold_expression >2sigma(I)
_cod_data_source_file cg8003118-file004.cif
_cod_data_source_block mono
_cod_original_cell_volume 2876.2(6)
_cod_original_sg_symbol_H-M P2(1)/n
_cod_database_code 4503713

loop_
_symmetry_equiv_pos_as_xyz
'x, y, z'
'-x+1/2, y+1/2, -z+1/2'
'-x, -y, -z'
'x-1/2, -y-1/2, z-1/2'

loop_
_atom_site_label
_atom_site_type_symbol
_atom_site_fract_x
_atom_site_fract_y
_atom_site_fract_z
_atom_site_U_iso_or_equiv
_atom_site_adp_type
_atom_site_occupancy
_atom_site_symmetry_multiplicity
_atom_site_calc_flag
_atom_site_refinement_flags
Cd1 Cd 0.748075(18) 0.858897(12) 0.003609(8) 0.02231(9) Uani 1 1 d .
O1 O 0.4884(2) 0.87392(13) 0.03717(9) 0.0301(4) Uani 1 1 d .
O1W O 1.2154(3) 1.08406(17) 0.29449(14) 0.0554(7) Uani 1 1 d D
H1WA H 1.216(5) 1.1416(16) 0.2824(19) 0.067 Uiso 1 1 d D
H1WB H 1.312(3) 1.073(3) 0.3100(17) 0.067 Uiso 1 1 d D
O2 O 0.5852(2) 0.73374(13) 0.03409(9) 0.0307(4) Uani 1 1 d .
O2W O 1.7166(3) 0.93751(16) 0.28858(13) 0.0512(7) Uani 1 1 d D
H2WA H 1.712(5) 0.8775(14) 0.2801(19) 0.061 Uiso 1 1 d D
H2WB H 1.810(3) 0.947(3) 0.3054(16) 0.061 Uiso 1 1 d D
O3 O 0.0087(2) 0.86918(13) -0.03152(9) 0.0306(4) Uani 1 1 d .
O3W O 1.9962(3) 0.97800(19) 0.34658(13) 0.0540(7) Uani 1 1 d D
H3WA H 1.991(5) 0.993(3) 0.3830(9) 0.065 Uiso 1 1 d D
H3WB H 2.056(4) 1.018(2) 0.3298(15) 0.065 Uiso 1 1 d D
O4 O -0.0898(2) 0.73168(13) -0.01832(9) 0.0319(5) Uani 1 1 d .
O4W O 0.5948(3) 0.54406(16) 0.04403(12) 0.0485(6) Uani 1 1 d D
H4WA H 0.603(4) 0.549(3) -0.0005(8) 0.058 Uiso 1 1 d D
H4WB H 0.588(4) 0.6105(13) 0.0414(15) 0.058 Uiso 1 1 d D
O5 O 0.7511(2) 1.01652(16) -0.00030(11) 0.0461(7) Uani 1 1 d D
H5A H 0.674(3) 1.054(2) -0.0081(17) 0.055 Uiso 1 1 d D
H5B H 0.824(3) 1.056(2) 0.0088(17) 0.055 Uiso 1 1 d D
O5W O 0.9946(3) 0.5435(2) 0.15548(14) 0.0610(8) Uani 1 1 d D
H5WA H 0.991(5) 0.527(3) 0.1178(9) 0.073 Uiso 1 1 d D
H5WB H 0.948(5) 0.501(2) 0.1740(16) 0.073 Uiso 1 1 d D
O6W O -0.0954(3) 0.55483(17) 0.03034(12) 0.0537(7) Uani 1 1 d D
H6WA H -0.096(4) 0.6171(15) 0.0122(15) 0.064 Uiso 1 1 d D
H6WB H -0.107(5) 0.543(3) -0.0186(9) 0.064 Uiso 1 1 d D
N1 N 0.8907(3) 0.86330(15) 0.09436(10) 0.0275(5) Uani 1 1 d .
N2 N 1.3325(3) 0.78197(16) 0.24617(9) 0.0263(5) Uani 1 1 d .
N3 N 1.6571(2) 0.73770(15) 0.26434(9) 0.0240(5) Uani 1 1 d .
N4 N 2.1050(3) 0.64837(15) 0.41290(10) 0.0270(5) Uani 1 1 d .
C1 C 0.9531(4) 0.9400(2) 0.11920(14) 0.0397(8) Uani 1 1 d .
H1 H 0.9251 0.9984 0.1022 0.048 Uiso 1 1 calc R
C2 C 1.0577(4) 0.9380(2) 0.16895(14) 0.0398(7) Uani 1 1 d .
H2 H 1.0995 0.9941 0.1852 0.048 Uiso 1 1 calc R
C3 C 1.1002(3) 0.8541(2) 0.19445(12) 0.0287(6) Uani 1 1 d .
C4 C 1.0369(3) 0.7746(2) 0.16783(13) 0.0333(7) Uani 1 1 d .
H4 H 1.0648 0.7153 0.1833 0.040 Uiso 1 1 calc R
C5 C 0.9334(3) 0.78200(19) 0.11881(13) 0.0306(6) Uani 1 1 d .
H5 H 0.8906 0.7267 0.1016 0.037 Uiso 1 1 calc R
C6 C 1.2073(4) 0.8490(2) 0.25008(13) 0.0352(7) Uani 1 1 d .
H6A H 1.2520 0.9112 0.2587 0.042 Uiso 1 1 calc R
H6B H 1.1474 0.8314 0.2829 0.042 Uiso 1 1 calc R
C7 C 1.4104(3) 0.7664(2) 0.30513(12) 0.0317(6) Uani 1 1 d .
H7A H 1.3366 0.7399 0.3309 0.038 Uiso 1 1 calc R
H7B H 1.4477 0.8263 0.3221 0.038 Uiso 1 1 calc R
C8 C 1.5447(3) 0.7007(2) 0.30194(12) 0.0288(6) Uani 1 1 d .
H8A H 1.5955 0.6905 0.3418 0.035 Uiso 1 1 calc R
H8B H 1.5063 0.6401 0.2864 0.035 Uiso 1 1 calc R
C9 C 1.4444(3) 0.8198(2) 0.20847(11) 0.0276(6) Uani 1 1 d .
H9A H 1.4822 0.8805 0.2241 0.033 Uiso 1 1 calc R
H9B H 1.3934 0.8301 0.1687 0.033 Uiso 1 1 calc R
C10 C 1.5797(3) 0.7543(2) 0.20516(11) 0.0292(6) Uani 1 1 d .
H10A H 1.5429 0.6946 0.1877 0.035 Uiso 1 1 calc R
H10B H 1.6538 0.7815 0.1798 0.035 Uiso 1 1 calc R
C11 C 1.7806(4) 0.6699(2) 0.25993(13) 0.0338(7) Uani 1 1 d .
H11A H 1.8396 0.6871 0.2267 0.041 Uiso 1 1 calc R
H11B H 1.7343 0.6081 0.2514 0.041 Uiso 1 1 calc R
C12 C 2.0544(3) 0.73110(19) 0.39302(12) 0.0267(6) Uani 1 1 d .
H12 H 2.0927 0.7853 0.4129 0.032 Uiso 1 1 calc R
C13 C 1.9488(3) 0.74109(19) 0.34479(12) 0.0296(6) Uani 1 1 d .
H13 H 1.9164 0.8013 0.3321 0.035 Uiso 1 1 calc R
C14 C 1.8899(3) 0.6635(2) 0.31485(12) 0.0267(6) Uani 1 1 d .
C15 C 1.9420(4) 0.5781(2) 0.33587(14) 0.0400(8) Uani 1 1 d .
H15 H 1.9050 0.5228 0.3169 0.048 Uiso 1 1 calc R
C16 C 2.0481(4) 0.5732(2) 0.38465(14) 0.0410(8) Uani 1 1 d .
H16 H 2.0817 0.5138 0.3985 0.049 Uiso 1 1 calc R
C21 C 0.4750(3) 0.78715(18) 0.04208(11) 0.0217(5) Uani 1 1 d .
C22 C 0.3242(3) 0.74519(19) 0.05708(12) 0.0264(6) Uani 1 1 d .
H22A H 0.2523 0.7959 0.0649 0.032 Uiso 1 1 calc R
H22B H 0.3431 0.7081 0.0933 0.032 Uiso 1 1 calc R
C23 C 0.2484(3) 0.6831(2) 0.00831(12) 0.0304(6) Uani 1 1 d .
H23A H 0.3278 0.6418 -0.0058 0.037 Uiso 1 1 calc R
H23B H 0.1708 0.6433 0.0249 0.037 Uiso 1 1 calc R
C24 C 0.1704(3) 0.7366(2) -0.04372(12) 0.0290(6) Uani 1 1 d .
H24A H 0.2417 0.7849 -0.0556 0.035 Uiso 1 1 calc R
H24B H 0.1493 0.6934 -0.0771 0.035 Uiso 1 1 calc R
C25 C 0.0207(3) 0.78220(18) -0.03040(11) 0.0242(5) Uani 1 1 d .

loop_
_atom_site_aniso_label
_atom_site_aniso_U_11
_atom_site_aniso_U_22
_atom_site_aniso_U_33
_atom_site_aniso_U_23
_atom_site_aniso_U_13
_atom_site_aniso_U_12
Cd1 0.01391(12) 0.01421(12) 0.03692(13) 0.00094(7) -0.00776(8) -0.00028(7)
O1 0.0221(10) 0.0164(9) 0.0503(12) -0.0027(8) -0.0039(8) 0.0013(8)
O1W 0.0341(14) 0.0341(13) 0.095(2) 0.0068(13) -0.0117(13) -0.0019(11)
O2 0.0176(9) 0.0221(10) 0.0518(12) 0.0019(9) 0.0003(8) 0.0023(8)
O2W 0.0394(14) 0.0269(12) 0.0831(19) -0.0013(12) -0.0161(13) 0.0007(11)
O3 0.0225(10) 0.0208(10) 0.0475(12) 0.0047(8) -0.0018(8) -0.0014(8)
O3W 0.0447(15) 0.0438(15) 0.0734(18) -0.0149(13) 0.0040(13) -0.0112(12)
O4 0.0186(10) 0.0207(10) 0.0561(13) -0.0007(9) 0.0016(9) -0.0030(8)
O4W 0.0439(14) 0.0287(12) 0.0718(17) 0.0025(11) -0.0012(12) 0.0033(11)
O5 0.0260(12) 0.0133(10) 0.093(2) 0.0038(10) -0.0246(12) -0.0011(8)
O5W 0.0517(17) 0.0548(17) 0.0739(19) 0.0002(15) -0.0089(14) -0.0235(14)
O6W 0.0469(15) 0.0360(13) 0.0796(18) 0.0053(12) 0.0126(13) -0.0011(11)
N1 0.0227(12) 0.0225(12) 0.0360(12) 0.0022(9) -0.0051(9) 0.0014(9)
N2 0.0217(12) 0.0299(12) 0.0260(11) 0.0040(9) -0.0049(9) 0.0020(10)
N3 0.0221(11) 0.0247(11) 0.0239(11) 0.0023(9) -0.0037(8) 0.0001(9)
N4 0.0222(12) 0.0223(12) 0.0348(12) 0.0004(9) -0.0062(9) 0.0012(9)
C1 0.047(2) 0.0220(15) 0.0459(18) 0.0027(12) -0.0168(14) 0.0047(13)
C2 0.0441(19) 0.0260(16) 0.0457(18) -0.0041(13) -0.0145(14) 0.0021(14)
C3 0.0210(14) 0.0331(16) 0.0315(14) 0.0008(11) -0.0002(10) 0.0054(11)
C4 0.0282(15) 0.0275(15) 0.0425(16) 0.0104(12) -0.0057(12) 0.0004(12)
C5 0.0225(14) 0.0211(14) 0.0468(17) 0.0042(12) -0.0045(12) -0.0022(11)
C6 0.0303(16) 0.0438(18) 0.0304(14) -0.0012(12) -0.0025(12) 0.0111(13)
C7 0.0263(15) 0.0432(17) 0.0248(13) 0.0056(12) -0.0028(11) 0.0032(13)
C8 0.0260(14) 0.0315(15) 0.0273(13) 0.0083(11) -0.0054(11) -0.0030(12)
C9 0.0257(14) 0.0305(15) 0.0254(13) 0.0071(11) -0.0048(10) -0.0006(11)
C10 0.0267(15) 0.0376(16) 0.0222(13) 0.0043(11) -0.0029(10) 0.0005(12)
C11 0.0337(16) 0.0360(16) 0.0299(15) -0.0028(12) -0.0062(12) 0.0096(13)
C12 0.0247(14) 0.0177(13) 0.0366(15) 0.0003(11) -0.0025(11) 0.0001(11)
C13 0.0301(15) 0.0199(13) 0.0375(15) 0.0061(11) -0.0034(12) 0.0034(11)
C14 0.0224(14) 0.0279(14) 0.0293(14) 0.0007(11) -0.0002(10) 0.0032(11)
C15 0.047(2) 0.0234(15) 0.0454(18) -0.0052(13) -0.0170(14) 0.0042(14)
C16 0.050(2) 0.0212(15) 0.0471(18) -0.0026(13) -0.0195(15) 0.0059(14)
C21 0.0159(12) 0.0204(13) 0.0274(13) -0.0018(10) -0.0061(9) -0.0002(10)
C22 0.0178(13) 0.0277(14) 0.0329(14) 0.0027(11) -0.0016(10) 0.0011(11)
C23 0.0166(13) 0.0190(14) 0.0541(18) -0.0027(12) -0.0049(12) -0.0004(10)
C24 0.0187(13) 0.0329(15) 0.0345(15) -0.0080(12) -0.0026(11) -0.0001(11)
C25 0.0199(13) 0.0230(13) 0.0283(13) -0.0003(10) -0.0045(10) 0.0003(10)

loop_
_atom_type_symbol
_atom_type_description
_atom_type_scat_dispersion_real
_atom_type_scat_dispersion_imag
_atom_type_scat_source
C C 0.0033 0.0016 'International Tables Vol C Tables 4.2.6.8 and 6.1.1.4'
H H 0.0000 0.0000 'International Tables Vol C Tables 4.2.6.8 and 6.1.1.4'
N N 0.0061 0.0033 'International Tables Vol C Tables 4.2.6.8 and 6.1.1.4'
O O 0.0106 0.0060 'International Tables Vol C Tables 4.2.6.8 and 6.1.1.4'
Cd Cd -0.8075 1.2024 'International Tables Vol C Tables 4.2.6.8 and 6.1.1.4'

loop_
_geom_angle_atom_site_label_1
_geom_angle_atom_site_label_2
_geom_angle_atom_site_label_3
_geom_angle
_geom_angle_site_symmetry_1
_geom_angle_site_symmetry_3
O5 Cd1 N1 90.05(8) . .
O5 Cd1 N4 90.96(8) . 4_475
N1 Cd1 N4 178.98(8) . 4_475
O5 Cd1 O4 138.28(8) . 1_655
N1 Cd1 O4 86.07(8) . 1_655
N4 Cd1 O4 93.22(8) 4_475 1_655
O5 Cd1 O2 139.42(7) . .
N1 Cd1 O2 92.36(8) . .
N4 Cd1 O2 86.82(7) 4_475 .
O4 Cd1 O2 82.28(7) 1_655 .
O5 Cd1 O1 86.51(7) . .
N1 Cd1 O1 98.56(8) . .
N4 Cd1 O1 81.43(8) 4_475 .
O4 Cd1 O1 135.15(6) 1_655 .
O2 Cd1 O1 53.08(6) . .
O5 Cd1 O3 85.03(7) . 1_655
N1 Cd1 O3 81.89(8) . 1_655
N4 Cd1 O3 98.27(8) 4_475 1_655
O4 Cd1 O3 53.29(6) 1_655 1_655
O2 Cd1 O3 135.39(6) . 1_655
O1 Cd1 O3 171.53(7) . 1_655
C21 O1 Cd1 92.07(15) . .
H1WA O1W H1WB 105(3) . .
C21 O2 Cd1 93.61(16) . .
H2WA O2W H2WB 105(3) . .
C25 O3 Cd1 90.63(16) . 1_455
H3WA O3W H3WB 110(3) . .
C25 O4 Cd1 94.76(16) . 1_455
H4WA O4W H4WB 83(2) . .
Cd1 O5 H5A 128(2) . .
Cd1 O5 H5B 131(2) . .
H5A O5 H5B 100(3) . .
H5WA O5W H5WB 108(3) . .
H6WA O6W H6WB 74(2) . .
C1 N1 C5 117.3(2) . .
C1 N1 Cd1 124.59(19) . .
C5 N1 Cd1 117.22(18) . .
C6 N2 C9 109.3(2) . .
C6 N2 C7 109.0(2) . .
C9 N2 C7 108.8(2) . .
C11 N3 C8 109.6(2) . .
C11 N3 C10 108.7(2) . .
C8 N3 C10 109.0(2) . .
C16 N4 C12 117.5(2) . .
C16 N4 Cd1 122.84(19) . 4_776
C12 N4 Cd1 118.56(18) . 4_776
N1 C1 C2 122.8(3) . .
N1 C1 H1 118.6 . .
C2 C1 H1 118.6 . .
C3 C2 C1 119.7(3) . .
C3 C2 H2 120.1 . .
C1 C2 H2 120.1 . .
C2 C3 C4 117.1(3) . .
C2 C3 C6 121.4(3) . .
C4 C3 C6 121.4(3) . .
C5 C4 C3 120.0(3) . .
C5 C4 H4 120.0 . .
C3 C4 H4 120.0 . .
N1 C5 C4 123.1(3) . .
N1 C5 H5 118.5 . .
C4 C5 H5 118.5 . .
N2 C6 C3 112.7(2) . .
N2 C6 H6A 109.1 . .
C3 C6 H6A 109.1 . .
N2 C6 H6B 109.1 . .
C3 C6 H6B 109.1 . .
H6A C6 H6B 107.8 . .
N2 C7 C8 110.1(2) . .
N2 C7 H7A 109.6 . .
C8 C7 H7A 109.6 . .
N2 C7 H7B 109.6 . .
C8 C7 H7B 109.6 . .
H7A C7 H7B 108.2 . .
N3 C8 C7 111.4(2) . .
N3 C8 H8A 109.4 . .
C7 C8 H8A 109.4 . .
N3 C8 H8B 109.4 . .
C7 C8 H8B 109.4 . .
H8A C8 H8B 108.0 . .
N2 C9 C10 111.2(2) . .
N2 C9 H9A 109.4 . .
C10 C9 H9A 109.4 . .
N2 C9 H9B 109.4 . .
C10 C9 H9B 109.4 . .
H9A C9 H9B 108.0 . .
N3 C10 C9 110.2(2) . .
N3 C10 H10A 109.6 . .
C9 C10 H10A 109.6 . .
N3 C10 H10B 109.6 . .
C9 C10 H10B 109.6 . .
H10A C10 H10B 108.1 . .
N3 C11 C14 113.3(2) . .
N3 C11 H11A 108.9 . .
C14 C11 H11A 108.9 . .
N3 C11 H11B 108.9 . .
C14 C11 H11B 108.9 . .
H11A C11 H11B 107.7 . .
N4 C12 C13 122.8(3) . .
N4 C12 H12 118.6 . .
C13 C12 H12 118.6 . .
C12 C13 C14 120.2(3) . .
C12 C13 H13 119.9 . .
C14 C13 H13 119.9 . .
C15 C14 C13 116.7(3) . .
C15 C14 C11 120.4(3) . .
C13 C14 C11 122.7(3) . .
C14 C15 C16 120.0(3) . .
C14 C15 H15 120.0 . .
C16 C15 H15 120.0 . .
N4 C16 C15 122.7(3) . .
N4 C16 H16 118.6 . .
C15 C16 H16 118.6 . .
O2 C21 O1 121.0(2) . .
O2 C21 C22 118.7(2) . .
O1 C21 C22 120.3(2) . .
C21 C22 C23 113.1(2) . .
C21 C22 H22A 109.0 . .
C23 C22 H22A 109.0 . .
C21 C22 H22B 109.0 . .
C23 C22 H22B 109.0 . .
H22A C22 H22B 107.8 . .
C24 C23 C22 114.0(2) . .
C24 C23 H23A 108.8 . .
C22 C23 H23A 108.8 . .
C24 C23 H23B 108.8 . .
C22 C23 H23B 108.8 . .
H23A C23 H23B 107.6 . .
C25 C24 C23 113.0(2) . .
C25 C24 H24A 109.0 . .
C23 C24 H24A 109.0 . .
C25 C24 H24B 109.0 . .
C23 C24 H24B 109.0 . .
H24A C24 H24B 107.8 . .
O3 C25 O4 121.1(2) . .
O3 C25 C24 119.9(2) . .
O4 C25 C24 119.0(2) . .

loop_
_geom_bond_atom_site_label_1
_geom_bond_atom_site_label_2
_geom_bond_distance
_geom_bond_site_symmetry_2
Cd1 O5 2.274(2) .
Cd1 N1 2.327(2) .
Cd1 N4 2.330(2) 4_475
Cd1 O4 2.398(2) 1_655
Cd1 O2 2.4391(19) .
Cd1 O1 2.470(2) .
Cd1 O3 2.487(2) 1_655
O1 C21 1.262(3) .
O1W H1WA 0.875(18) .
O1W H1WB 0.897(18) .
O2 C21 1.258(3) .
O2W H2WA 0.886(18) .
O2W H2WB 0.880(18) .
O3 C25 1.258(3) .
O3 Cd1 2.487(2) 1_455
O3W H3WA 0.871(18) .
O3W H3WB 0.886(18) .
O4 C25 1.260(3) .
O4 Cd1 2.398(2) 1_455
O4W H4WA 1.034(18) .
O4W H4WB 0.961(18) .
O5 H5A 0.875(18) .
O5 H5B 0.867(18) .
O5W H5WA 0.895(18) .
O5W H5WB 0.871(18) .
O6W H6WA 0.989(18) .
O6W H6WB 1.131(18) .
N1 C1 1.337(4) .
N1 C5 1.338(3) .
N2 C6 1.468(4) .
N2 C9 1.468(3) .
N2 C7 1.475(3) .
N3 C11 1.465(4) .
N3 C8 1.466(3) .
N3 C10 1.480(3) .
N4 C16 1.335(4) .
N4 C12 1.337(3) .
N4 Cd1 2.330(2) 4_776
C1 C2 1.395(4) .
C1 H1 0.9500 .
C2 C3 1.380(4) .
C2 H2 0.9500 .
C3 C4 1.388(4) .
C3 C6 1.514(4) .
C4 C5 1.381(4) .
C4 H4 0.9500 .
C5 H5 0.9500 .
C6 H6A 0.9900 .
C6 H6B 0.9900 .
C7 C8 1.514(4) .
C7 H7A 0.9900 .
C7 H7B 0.9900 .
C8 H8A 0.9900 .
C8 H8B 0.9900 .
C9 C10 1.520(4) .
C9 H9A 0.9900 .
C9 H9B 0.9900 .
C10 H10A 0.9900 .
C10 H10B 0.9900 .
C11 C14 1.512(4) .
C11 H11A 0.9900 .
C11 H11B 0.9900 .
C12 C13 1.381(4) .
C12 H12 0.9500 .
C13 C14 1.386(4) .
C13 H13 0.9500 .
C14 C15 1.384(4) .
C15 C16 1.388(4) .
C15 H15 0.9500 .
C16 H16 0.9500 .
C21 C22 1.517(3) .
C22 C23 1.535(4) .
C22 H22A 0.9900 .
C22 H22B 0.9900 .
C23 C24 1.528(4) .
C23 H23A 0.9900 .
C23 H23B 0.9900 .
C24 C25 1.519(4) .
C24 H24A 0.9900 .
C24 H24B 0.9900 .

loop_
_geom_hbond_atom_site_label_D
_geom_hbond_atom_site_label_H
_geom_hbond_atom_site_label_A
_geom_hbond_distance_DH
_geom_hbond_distance_HA
_geom_hbond_distance_DA
_geom_hbond_angle_DHA
_geom_hbond_site_symmetry_A
O1W H1WA N2 0.875(18) 2.157(19) 3.019(3) 168(4) 2_755
O1W H1WB O5W 0.897(18) 1.850(19) 2.745(4) 176(4) 2_755
O2W H2WA N3 0.886(18) 2.095(19) 2.970(3) 169(4) .
O2W H2WB O3W 0.880(18) 1.858(19) 2.733(4) 172(4) .
O3W H3WA O4W 0.871(18) 2.03(2) 2.866(4) 160(4) 2_755
O3W H3WB O1W 0.886(18) 1.93(2) 2.802(4) 168(4) 1_655
O4W H4WA O4W 1.034(18) 2.33(4) 2.797(5) 106(2) 3_665
O4W H4WB O2 0.961(18) 1.784(19) 2.744(3) 177(3) .
O5 H5A O1 0.875(18) 1.827(19) 2.694(3) 170(4) 3_675
O5 H5B O3 0.867(18) 1.849(18) 2.713(3) 174(3) 3_675
O5W H5WA O6W 0.895(18) 2.12(3) 2.912(4) 147(4) 1_655
O5W H5WB O2W 0.871(18) 1.96(2) 2.796(4) 160(4) 2_745
O6W H6WB O6W 1.131(18) 2.30(4) 2.764(5) 102(2) 3_565
O6W H6WA O4 0.989(18) 1.797(19) 2.785(3) 177(4) .
